data_7156854
loop_
_publ_author_name
'Wu, Yufeng'
'Tian, Bing'
'Hu, Chao'
'Sekine, Kohei'
'Rudolph, Matthias'
'Rominger, Frank'
'Hashmi, A Stephen K'

_publ_section_title
;
 Chemodivergent reaction of azomethine imines and 2H-azirines for the
 synthesis of nitrogen-containing scaffolds.
;
_journal_issue 22
_journal_name_full 'Organic &amp; biomolecular chemistry'
_journal_page_first 5505
_journal_page_last 5508
_journal_paper_doi 10.1039/c9ob00740g
_journal_volume 17
_journal_year 2019
_chemical_formula_sum 'C28 H23 N3 O2'
_chemical_formula_weight 433.49
_space_group_crystal_system triclinic
_space_group_IT_number 2
_space_group_name_Hall '-P 1'
_space_group_name_H-M_alt 'P -1'
_symmetry_space_group_name_Hall '-P 1'
_symmetry_space_group_name_H-M 'P -1'
_atom_sites_solution_hydrogens geom
_audit_creation_method SHELXL-2018/3
_audit_update_record
;
2019-03-13 deposited with the CCDC.    2019-05-07 downloaded from the CCDC.
;
_cell_angle_alpha 101.761(3)
_cell_angle_beta 90.841(3)
_cell_angle_gamma 113.945(3)
_cell_formula_units_Z 2
_cell_length_a 9.4665(10)
_cell_length_b 10.3663(11)
_cell_length_c 12.9597(14)
_cell_measurement_reflns_used 1350
_cell_measurement_temperature 200(2)
_cell_measurement_theta_max 18.99
_cell_measurement_theta_min 2.37
_cell_volume 1131.2(2)
_computing_cell_refinement 'Bruker SAINT'
_computing_data_collection 'Bruker APEX2'
_computing_data_reduction 'Bruker SAINT'
_computing_molecular_graphics 'Bruker SHELXTL'
_computing_publication_material 'Bruker SHELXTL'
_computing_structure_refinement 'SHELXL-2018/3 (Sheldrick, 2018)'
_computing_structure_solution 'SHELXT-2014 (Sheldrick 2014)'
_diffrn_ambient_temperature 200(2)
_diffrn_measured_fraction_theta_full 0.999
_diffrn_measured_fraction_theta_max 0.999
_diffrn_measurement_device_type 'Bruker APEX-II Quazar area detector'
_diffrn_measurement_method '\f and \w scans'
_diffrn_radiation_type MoK\a
_diffrn_radiation_wavelength 0.71073
_diffrn_reflns_av_R_equivalents 0.0797
_diffrn_reflns_av_unetI/netI 0.0951
_diffrn_reflns_Laue_measured_fraction_full 0.999
_diffrn_reflns_Laue_measured_fraction_max 0.999
_diffrn_reflns_limit_h_max 11
_diffrn_reflns_limit_h_min -11
_diffrn_reflns_limit_k_max 12
_diffrn_reflns_limit_k_min -12
_diffrn_reflns_limit_l_max 15
_diffrn_reflns_limit_l_min -15
_diffrn_reflns_number 13778
_diffrn_reflns_point_group_measured_fraction_full 0.999
_diffrn_reflns_point_group_measured_fraction_max 0.999
_diffrn_reflns_theta_full 24.417
_diffrn_reflns_theta_max 24.417
_diffrn_reflns_theta_min 1.615
_diffrn_source 'ImuS microsource'
_exptl_absorpt_coefficient_mu 0.081
_exptl_absorpt_correction_T_max 0.9576
_exptl_absorpt_correction_T_min 0.8700
_exptl_absorpt_correction_type multi-scan
_exptl_absorpt_process_details
;
Sheldrick, G. M. (2008). <i>SADABS</i>. University of G\"ottingen, Germany.
;
_exptl_crystal_colour orange
_exptl_crystal_density_diffrn 1.273
_exptl_crystal_description irregular
_exptl_crystal_F_000 456
_exptl_crystal_size_max 0.134
_exptl_crystal_size_mid 0.072
_exptl_crystal_size_min 0.062
_refine_diff_density_max 0.223
_refine_diff_density_min -0.274
_refine_diff_density_rms 0.056
_refine_ls_extinction_method none
_refine_ls_goodness_of_fit_ref 1.008
_refine_ls_hydrogen_treatment constr
_refine_ls_matrix_type full
_refine_ls_number_parameters 298
_refine_ls_number_reflns 3719
_refine_ls_number_restraints 0
_refine_ls_restrained_S_all 1.008
_refine_ls_R_factor_all 0.1169
_refine_ls_R_factor_gt 0.0592
_refine_ls_shift/su_max 0.000
_refine_ls_shift/su_mean 0.000
_refine_ls_structure_factor_coef Fsqd
_refine_ls_weighting_details 'w=1/[\s^2^(Fo^2^)+(0.0622P)^2^] where P=(Fo^2^+2Fc^2^)/3'
_refine_ls_weighting_scheme calc
_refine_ls_wR_factor_gt 0.1261
_refine_ls_wR_factor_ref 0.1526
_reflns_Friedel_coverage 0.000
_reflns_number_gt 2122
_reflns_number_total 3719
_reflns_threshold_expression 'I > 2\s(I)'
_cod_data_source_file c9ob00740g2.cif
_cod_data_source_block yw9
_cod_depositor_comments 'Adding full bibliography for 7156851--7156854.cif.'
_cod_original_cell_volume 1131.1(2)
_cod_database_code 7156854
_shelx_shelxl_version_number 2018/3
_shelx_space_group_comment
; 
The symmetry employed for this shelxl refinement is uniquely defined 
by the following loop, which should always be used as a source of 
symmetry information in preference to the above space-group names. 
They are only intended as comments. 
;
_shelx_estimated_absorpt_t_min 0.989
_shelx_estimated_absorpt_t_max 0.995

loop_
_space_group_symop_operation_xyz
'x, y, z'
'-x, -y, -z'

loop_
_atom_site_label
_atom_site_type_symbol
_atom_site_fract_x
_atom_site_fract_y
_atom_site_fract_z
_atom_site_U_iso_or_equiv
_atom_site_adp_type
_atom_site_occupancy
_atom_site_site_symmetry_order
_atom_site_calc_flag
_atom_site_refinement_flags_posn
_atom_site_refinement_flags_adp
C1 C 0.3059(4) 0.1188(4) 0.6502(3) 0.0393(9) Uani 1 1 d . .
H1A H 0.243559 0.176192 0.653187 0.047 Uiso 1 1 calc R U
H1B H 0.255133 0.030369 0.592688 0.047 Uiso 1 1 calc R U
C2 C 0.4677(3) 0.2070(3) 0.6258(2) 0.0333(8) Uani 1 1 d . .
H2A H 0.528487 0.147791 0.616028 0.040 Uiso 1 1 calc R U
H2B H 0.462958 0.240277 0.560026 0.040 Uiso 1 1 calc R U
N3 N 0.5410(3) 0.3325(3) 0.71674(19) 0.0263(6) Uani 1 1 d . .
C4 C 0.5723(3) 0.2879(3) 0.8115(2) 0.0249(7) Uani 1 1 d . .
H4 H 0.591310 0.369404 0.874313 0.030 Uiso 1 1 calc R U
N5 N 0.7211(3) 0.2680(3) 0.79979(18) 0.0263(6) Uani 1 1 d . .
C6 C 0.8613(3) 0.4065(3) 0.8406(2) 0.0272(8) Uani 1 1 d . .
H6 H 0.841447 0.487855 0.883760 0.033 Uiso 1 1 calc R U
C8 C 0.7989(3) 0.3600(3) 0.7262(2) 0.0253(7) Uani 1 1 d . .
N9 N 0.6945(3) 0.4215(3) 0.69696(19) 0.0275(6) Uani 1 1 d . .
O10 O 0.8864(2) 0.6455(2) 0.72808(17) 0.0374(6) Uani 1 1 d . .
C10 C 0.7460(4) 0.5699(3) 0.7115(2) 0.0303(8) Uani 1 1 d . .
C11 C 0.6328(4) 0.6332(3) 0.7001(2) 0.0329(8) Uani 1 1 d . .
C12 C 0.6809(5) 0.7790(4) 0.7488(3) 0.0562(11) Uani 1 1 d . .
H12 H 0.779346 0.831037 0.789781 0.067 Uiso 1 1 calc R U
C13 C 0.5860(6) 0.8484(5) 0.7377(4) 0.0731(13) Uani 1 1 d . .
H13 H 0.619654 0.948007 0.771200 0.088 Uiso 1 1 calc R U
C14 C 0.4426(6) 0.7740(5) 0.6784(4) 0.0699(13) Uani 1 1 d . .
H14 H 0.377671 0.822311 0.671494 0.084 Uiso 1 1 calc R U
C15 C 0.3945(5) 0.6317(5) 0.6298(3) 0.0577(11) Uani 1 1 d . .
H15 H 0.296167 0.580962 0.588446 0.069 Uiso 1 1 calc R U
C16 C 0.4882(4) 0.5597(4) 0.6402(3) 0.0449(10) Uani 1 1 d . .
H16 H 0.453450 0.460082 0.606325 0.054 Uiso 1 1 calc R U
C21 C 0.3094(3) 0.0760(3) 0.7542(2) 0.0293(8) Uani 1 1 d . .
C22 C 0.1849(4) -0.0407(3) 0.7767(3) 0.0359(9) Uani 1 1 d . .
H22 H 0.096987 -0.095088 0.725367 0.043 Uiso 1 1 calc R U
C23 C 0.1873(4) -0.0784(3) 0.8728(3) 0.0369(9) Uani 1 1 d . .
H23 H 0.101840 -0.158506 0.887322 0.044 Uiso 1 1 calc R U
C24 C 0.3155(4) 0.0014(3) 0.9479(3) 0.0370(9) Uani 1 1 d . .
H24 H 0.317648 -0.023592 1.014258 0.044 Uiso 1 1 calc R U
C25 C 0.4398(4) 0.1170(3) 0.9261(2) 0.0306(8) Uani 1 1 d . .
H25 H 0.527450 0.171185 0.977659 0.037 Uiso 1 1 calc R U
C26 C 0.4380(3) 0.1550(3) 0.8289(2) 0.0266(8) Uani 1 1 d . .
C31 C 0.8732(3) 0.3032(3) 0.6412(2) 0.0274(8) Uani 1 1 d . .
O32 O 0.9015(3) 0.3706(2) 0.55917(18) 0.0503(7) Uani 1 1 d . .
C33 C 0.9794(4) 0.3084(4) 0.4928(3) 0.0509(11) Uani 1 1 d . .
H33 H 1.014798 0.335112 0.428804 0.061 Uiso 1 1 calc R U
C34 C 0.9985(4) 0.2064(4) 0.5297(3) 0.0453(10) Uani 1 1 d . .
H34 H 1.048387 0.147384 0.498146 0.054 Uiso 1 1 calc R U
C35 C 0.9292(4) 0.2024(4) 0.6265(3) 0.0498(11) Uani 1 1 d . .
H35 H 0.923860 0.139747 0.671993 0.060 Uiso 1 1 calc R U
C41 C 1.0067(3) 0.3968(3) 0.8754(2) 0.0276(8) Uani 1 1 d . .
C42 C 1.0043(4) 0.2836(4) 0.9173(2) 0.0354(8) Uani 1 1 d . .
H42 H 0.907492 0.208331 0.923552 0.043 Uiso 1 1 calc R U
C43 C 1.1418(4) 0.2786(4) 0.9503(3) 0.0414(9) Uani 1 1 d . .
H43 H 1.138958 0.201095 0.979983 0.050 Uiso 1 1 calc R U
C44 C 1.2820(4) 0.3861(4) 0.9400(3) 0.0437(10) Uani 1 1 d . .
H44 H 1.376366 0.384022 0.963667 0.052 Uiso 1 1 calc R U
C45 C 1.2857(4) 0.4970(4) 0.8951(3) 0.0434(9) Uani 1 1 d . .
H45 H 1.382712 0.569224 0.885565 0.052 Uiso 1 1 calc R U
C46 C 1.1487(4) 0.5036(4) 0.8639(3) 0.0365(9) Uani 1 1 d . .
H46 H 1.152129 0.581587 0.834645 0.044 Uiso 1 1 calc R U

loop_
_atom_site_aniso_label
_atom_site_aniso_U_11
_atom_site_aniso_U_22
_atom_site_aniso_U_33
_atom_site_aniso_U_23
_atom_site_aniso_U_13
_atom_site_aniso_U_12
C1 0.031(2) 0.036(2) 0.038(2) 0.0057(17) -0.0080(16) 0.0019(17)
C2 0.033(2) 0.031(2) 0.0293(19) 0.0071(16) -0.0017(15) 0.0070(16)
N3 0.0206(14) 0.0243(15) 0.0293(15) 0.0068(13) 0.0012(11) 0.0045(12)
C4 0.0248(18) 0.0248(18) 0.0256(17) 0.0042(14) 0.0022(14) 0.0118(15)
N5 0.0216(14) 0.0296(15) 0.0270(15) 0.0073(12) 0.0027(12) 0.0096(12)
C6 0.0221(17) 0.0241(18) 0.0293(19) 0.0023(15) 0.0003(14) 0.0054(15)
C8 0.0211(17) 0.0240(18) 0.0317(19) 0.0101(15) 0.0059(14) 0.0084(15)
N9 0.0234(15) 0.0245(15) 0.0354(16) 0.0084(13) 0.0045(12) 0.0101(13)
O10 0.0290(14) 0.0298(13) 0.0471(15) 0.0106(11) 0.0079(11) 0.0051(11)
C10 0.034(2) 0.0256(19) 0.0262(19) 0.0055(15) 0.0074(15) 0.0070(17)
C11 0.039(2) 0.029(2) 0.034(2) 0.0094(16) 0.0079(16) 0.0168(17)
C12 0.070(3) 0.049(3) 0.057(3) 0.004(2) 0.000(2) 0.036(2)
C13 0.106(4) 0.059(3) 0.073(3) 0.004(3) 0.002(3) 0.059(3)
C14 0.087(4) 0.079(4) 0.078(3) 0.025(3) 0.016(3) 0.066(3)
C15 0.058(3) 0.064(3) 0.070(3) 0.027(2) 0.004(2) 0.039(2)
C16 0.048(2) 0.037(2) 0.055(2) 0.0165(19) 0.0024(19) 0.021(2)
C21 0.0271(19) 0.0239(18) 0.034(2) 0.0039(15) 0.0023(15) 0.0095(16)
C22 0.029(2) 0.0281(19) 0.042(2) 0.0042(17) -0.0008(16) 0.0060(17)
C23 0.029(2) 0.027(2) 0.049(2) 0.0114(18) 0.0077(18) 0.0050(16)
C24 0.036(2) 0.033(2) 0.042(2) 0.0182(17) 0.0056(17) 0.0109(18)
C25 0.0264(18) 0.0306(19) 0.032(2) 0.0069(16) -0.0019(15) 0.0100(16)
C26 0.0223(17) 0.0216(18) 0.0347(19) 0.0045(15) 0.0046(15) 0.0090(15)
C31 0.0282(18) 0.0270(19) 0.0265(18) 0.0070(15) 0.0042(14) 0.0105(16)
O32 0.080(2) 0.0444(16) 0.0418(15) 0.0203(13) 0.0290(14) 0.0352(15)
C33 0.063(3) 0.047(2) 0.042(2) 0.007(2) 0.029(2) 0.022(2)
C34 0.043(2) 0.057(3) 0.040(2) 0.000(2) 0.0018(18) 0.030(2)
C35 0.079(3) 0.062(3) 0.034(2) 0.015(2) 0.014(2) 0.053(2)
C41 0.0238(18) 0.0303(19) 0.0251(18) 0.0024(15) 0.0040(14) 0.0096(16)
C42 0.032(2) 0.036(2) 0.036(2) 0.0064(17) 0.0029(16) 0.0127(17)
C43 0.042(2) 0.042(2) 0.046(2) 0.0039(18) -0.0050(18) 0.026(2)
C44 0.028(2) 0.050(2) 0.047(2) -0.012(2) -0.0062(17) 0.022(2)
C45 0.025(2) 0.053(3) 0.044(2) 0.0024(19) 0.0060(17) 0.0112(19)
C46 0.029(2) 0.034(2) 0.041(2) 0.0090(17) 0.0077(16) 0.0076(17)

loop_
_atom_type_symbol
_atom_type_description
_atom_type_scat_dispersion_real
_atom_type_scat_dispersion_imag
_atom_type_scat_source
C C 0.0033 0.0016 'International Tables Vol C Tables 4.2.6.8 and 6.1.1.4'
H H 0.0000 0.0000 'International Tables Vol C Tables 4.2.6.8 and 6.1.1.4'
N N 0.0061 0.0033 'International Tables Vol C Tables 4.2.6.8 and 6.1.1.4'
O O 0.0106 0.0060 'International Tables Vol C Tables 4.2.6.8 and 6.1.1.4'

loop_
_geom_angle_atom_site_label_1
_geom_angle_atom_site_label_2
_geom_angle_atom_site_label_3
_geom_angle
C21 C1 C2 111.3(3)
C21 C1 H1A 109.4
C2 C1 H1A 109.4
C21 C1 H1B 109.4
C2 C1 H1B 109.4
H1A C1 H1B 108.0
N3 C2 C1 107.1(3)
N3 C2 H2A 110.3
C1 C2 H2A 110.3
N3 C2 H2B 110.3
C1 C2 H2B 110.3
H2A C2 H2B 108.6
N9 N3 C4 101.8(2)
N9 N3 C2 109.4(2)
C4 N3 C2 111.5(2)
N3 C4 C26 112.7(2)
N3 C4 N5 106.5(2)
C26 C4 N5 113.3(2)
N3 C4 H4 108.1
C26 C4 H4 108.1
N5 C4 H4 108.1
C8 N5 C6 60.41(18)
C8 N5 C4 103.3(2)
C6 N5 C4 112.0(2)
C41 C6 N5 117.7(2)
C41 C6 C8 120.8(3)
N5 C6 C8 59.33(17)
C41 C6 H6 115.7
N5 C6 H6 115.7
C8 C6 H6 115.7
N9 C8 C31 117.5(2)
N9 C8 N5 106.7(2)
C31 C8 N5 118.5(2)
N9 C8 C6 115.2(2)
C31 C8 C6 123.7(3)
N5 C8 C6 60.26(18)
C10 N9 N3 121.5(2)
C10 N9 C8 120.4(2)
N3 N9 C8 108.1(2)
O10 C10 N9 118.4(3)
O10 C10 C11 121.6(3)
N9 C10 C11 119.9(3)
C12 C11 C16 118.7(3)
C12 C11 C10 116.4(3)
C16 C11 C10 124.8(3)
C13 C12 C11 120.2(4)
C13 C12 H12 119.9
C11 C12 H12 119.9
C14 C13 C12 120.5(4)
C14 C13 H13 119.8
C12 C13 H13 119.8
C15 C14 C13 119.9(4)
C15 C14 H14 120.0
C13 C14 H14 120.0
C14 C15 C16 120.4(4)
C14 C15 H15 119.8
C16 C15 H15 119.8
C11 C16 C15 120.2(4)
C11 C16 H16 119.9
C15 C16 H16 119.9
C26 C21 C22 119.6(3)
C26 C21 C1 119.5(3)
C22 C21 C1 120.9(3)
C23 C22 C21 120.8(3)
C23 C22 H22 119.6
C21 C22 H22 119.6
C22 C23 C24 119.6(3)
C22 C23 H23 120.2
C24 C23 H23 120.2
C25 C24 C23 120.0(3)
C25 C24 H24 120.0
C23 C24 H24 120.0
C24 C25 C26 120.6(3)
C24 C25 H25 119.7
C26 C25 H25 119.7
C21 C26 C25 119.4(3)
C21 C26 C4 121.9(3)
C25 C26 C4 118.5(3)
C35 C31 O32 109.7(3)
C35 C31 C8 134.7(3)
O32 C31 C8 115.5(3)
C31 O32 C33 106.2(3)
C34 C33 O32 110.8(3)
C34 C33 H33 124.6
O32 C33 H33 124.6
C33 C34 C35 106.2(3)
C33 C34 H34 126.9
C35 C34 H34 126.9
C31 C35 C34 107.1(3)
C31 C35 H35 126.4
C34 C35 H35 126.4
C42 C41 C46 119.0(3)
C42 C41 C6 122.1(3)
C46 C41 C6 118.9(3)
C41 C42 C43 120.7(3)
C41 C42 H42 119.6
C43 C42 H42 119.6
C44 C43 C42 119.8(3)
C44 C43 H43 120.1
C42 C43 H43 120.1
C43 C44 C45 119.9(3)
C43 C44 H44 120.0
C45 C44 H44 120.0
C44 C45 C46 120.4(3)
C44 C45 H45 119.8
C46 C45 H45 119.8
C45 C46 C41 120.1(3)
C45 C46 H46 119.9
C41 C46 H46 119.9

loop_
_geom_bond_atom_site_label_1
_geom_bond_atom_site_label_2
_geom_bond_distance
C1 C21 1.505(4)
C1 C2 1.509(4)
C1 H1A 0.9900
C1 H1B 0.9900
C2 N3 1.477(4)
C2 H2A 0.9900
C2 H2B 0.9900
N3 N9 1.431(3)
N3 C4 1.463(4)
C4 C26 1.509(4)
C4 N5 1.510(3)
C4 H4 1.0000
N5 C8 1.478(4)
N5 C6 1.492(4)
C6 C41 1.490(4)
C6 C8 1.494(4)
C6 H6 1.0000
C8 N9 1.458(4)
C8 C31 1.465(4)
N9 C10 1.382(4)
O10 C10 1.227(3)
C10 C11 1.486(4)
C11 C12 1.390(5)
C11 C16 1.392(4)
C12 C13 1.381(5)
C12 H12 0.9500
C13 C14 1.381(6)
C13 H13 0.9500
C14 C15 1.360(5)
C14 H14 0.9500
C15 C16 1.392(5)
C15 H15 0.9500
C16 H16 0.9500
C21 C26 1.387(4)
C21 C22 1.391(4)
C22 C23 1.382(4)
C22 H22 0.9500
C23 C24 1.388(4)
C23 H23 0.9500
C24 C25 1.380(4)
C24 H24 0.9500
C25 C26 1.396(4)
C25 H25 0.9500
C31 C35 1.335(4)
C31 O32 1.360(3)
O32 C33 1.370(4)
C33 C34 1.319(5)
C33 H33 0.9500
C34 C35 1.424(4)
C34 H34 0.9500
C35 H35 0.9500
C41 C42 1.382(4)
C41 C46 1.386(4)
C42 C43 1.388(4)
C42 H42 0.9500
C43 C44 1.374(5)
C43 H43 0.9500
C44 C45 1.379(5)
C44 H44 0.9500
C45 C46 1.385(4)
C45 H45 0.9500
C46 H46 0.9500

loop_
_geom_torsion_atom_site_label_1
_geom_torsion_atom_site_label_2
_geom_torsion_atom_site_label_3
_geom_torsion_atom_site_label_4
_geom_torsion
C21 C1 C2 N3 -55.8(3)
C1 C2 N3 N9 -179.0(2)
C1 C2 N3 C4 69.0(3)
N9 N3 C4 C26 -160.7(2)
C2 N3 C4 C26 -44.1(3)
N9 N3 C4 N5 -35.9(3)
C2 N3 C4 N5 80.7(3)
N3 C4 N5 C8 23.6(3)
C26 C4 N5 C8 148.0(2)
N3 C4 N5 C6 86.7(3)
C26 C4 N5 C6 -148.9(2)
C8 N5 C6 C41 -111.2(3)
C4 N5 C6 C41 155.6(2)
C4 N5 C6 C8 -93.2(2)
C6 N5 C8 N9 -109.9(3)
C4 N5 C8 N9 -2.0(3)
C6 N5 C8 C31 114.7(3)
C4 N5 C8 C31 -137.4(3)
C4 N5 C8 C6 107.9(2)
C41 C6 C8 N9 -158.4(3)
N5 C6 C8 N9 95.6(3)
C41 C6 C8 C31 -0.2(4)
N5 C6 C8 C31 -106.2(3)
C41 C6 C8 N5 106.0(3)
C4 N3 N9 C10 -110.4(3)
C2 N3 N9 C10 131.4(3)
C4 N3 N9 C8 35.0(3)
C2 N3 N9 C8 -83.1(3)
C31 C8 N9 C10 -99.1(3)
N5 C8 N9 C10 125.0(3)
C6 C8 N9 C10 60.5(3)
C31 C8 N9 N3 115.0(3)
N5 C8 N9 N3 -20.9(3)
C6 C8 N9 N3 -85.4(3)
N3 N9 C10 O10 156.2(3)
C8 N9 C10 O10 14.8(4)
N3 N9 C10 C11 -27.6(4)
C8 N9 C10 C11 -168.9(3)
O10 C10 C11 C12 -24.7(5)
N9 C10 C11 C12 159.2(3)
O10 C10 C11 C16 151.5(3)
N9 C10 C11 C16 -24.6(5)
C16 C11 C12 C13 0.2(6)
C10 C11 C12 C13 176.7(4)
C11 C12 C13 C14 0.0(7)
C12 C13 C14 C15 -0.4(7)
C13 C14 C15 C16 0.6(7)
C12 C11 C16 C15 -0.1(5)
C10 C11 C16 C15 -176.2(3)
C14 C15 C16 C11 -0.4(6)
C2 C1 C21 C26 21.6(4)
C2 C1 C21 C22 -159.0(3)
C26 C21 C22 C23 0.3(5)
C1 C21 C22 C23 -179.0(3)
C21 C22 C23 C24 0.2(5)
C22 C23 C24 C25 -0.4(5)
C23 C24 C25 C26 0.1(5)
C22 C21 C26 C25 -0.6(5)
C1 C21 C26 C25 178.8(3)
C22 C21 C26 C4 -176.3(3)
C1 C21 C26 C4 3.1(4)
C24 C25 C26 C21 0.4(5)
C24 C25 C26 C4 176.2(3)
N3 C4 C26 C21 7.7(4)
N5 C4 C26 C21 -113.2(3)
N3 C4 C26 C25 -168.0(3)
N5 C4 C26 C25 71.0(4)
N9 C8 C31 C35 -153.5(4)
N5 C8 C31 C35 -22.9(5)
C6 C8 C31 C35 48.7(5)
N9 C8 C31 O32 30.7(4)
N5 C8 C31 O32 161.3(3)
C6 C8 C31 O32 -127.1(3)
C35 C31 O32 C33 -0.6(4)
C8 C31 O32 C33 176.2(3)
C31 O32 C33 C34 0.5(4)
O32 C33 C34 C35 -0.2(4)
O32 C31 C35 C34 0.5(4)
C8 C31 C35 C34 -175.5(3)
C33 C34 C35 C31 -0.2(4)
N5 C6 C41 C42 -30.4(4)
C8 C6 C41 C42 -99.5(4)
N5 C6 C41 C46 148.6(3)
C8 C6 C41 C46 79.6(4)
C46 C41 C42 C43 1.8(5)
C6 C41 C42 C43 -179.1(3)
C41 C42 C43 C44 -0.9(5)
C42 C43 C44 C45 -1.2(5)
C43 C44 C45 C46 2.4(5)
C44 C45 C46 C41 -1.5(5)
C42 C41 C46 C45 -0.6(5)
C6 C41 C46 C45 -179.7(3)
